data_4026057
loop_
_publ_author_name
'David W. Lin'
'Takeshi Masuda'
'Moritz B. Biskup'
'Jonathan D. Nelson'
'Phil S. Baran'

_publ_section_title
;
 Synthesis-Guided Structure Revision of the Sarcodonin, Sarcoviolin, and
 Hydnellin Natural Product Family
;
_journal_name_full 'Journal of Organic Chemistry'
_journal_page_first 1013
_journal_page_last 1030
_journal_paper_doi 10.1021/jo102228j
_journal_volume 76
_journal_year 2011
_chemical_formula_sum 'C24 H26 N O7'
_chemical_formula_weight 440.46
_chemical_name_systematic
; 
 ? 
;
_space_group_IT_number 19
_symmetry_cell_setting orthorhombic
_symmetry_space_group_name_Hall 'P 2ac 2ab'
_symmetry_space_group_name_H-M 'P 21 21 21'
_atom_sites_solution_hydrogens geom
_atom_sites_solution_primary direct
_atom_sites_solution_secondary difmap
_audit_creation_method SHELXL-97
_cell_angle_alpha 90.00
_cell_angle_beta 90.00
_cell_angle_gamma 90.00
_cell_formula_units_Z 4
_cell_length_a 9.983(2)
_cell_length_b 10.796(2)
_cell_length_c 20.198(4)
_cell_measurement_reflns_used 4160
_cell_measurement_temperature 296(2)
_cell_measurement_theta_max 21.6
_cell_measurement_theta_min 4.0
_cell_volume 2176.9(7)
_computing_cell_refinement 'Bruker SAINT+'
_computing_data_collection 'Bruker SMART'
_computing_data_reduction 'Bruker SAINT+'
_computing_molecular_graphics 'Bruker SHELXTL'
_computing_publication_material 'Bruker SHELXTL'
_computing_structure_refinement 'SHELXL-97 (Sheldrick, 1997)'
_computing_structure_solution 'SHELXS-97 (Sheldrick, 1997)'
_diffrn_ambient_temperature 296(2)
_diffrn_measured_fraction_theta_full 1.000
_diffrn_measured_fraction_theta_max 1.000
_diffrn_measurement_device_type 'CCD area detector'
_diffrn_measurement_method 'phi and omega scans'
_diffrn_radiation_monochromator graphite
_diffrn_radiation_source 'normal-focus sealed tube'
_diffrn_radiation_type MoK\a
_diffrn_radiation_wavelength 0.71073
_diffrn_reflns_av_R_equivalents 0.0741
_diffrn_reflns_av_sigmaI/netI 0.0695
_diffrn_reflns_limit_h_max 11
_diffrn_reflns_limit_h_min -11
_diffrn_reflns_limit_k_max 12
_diffrn_reflns_limit_k_min -12
_diffrn_reflns_limit_l_max 24
_diffrn_reflns_limit_l_min -22
_diffrn_reflns_number 15969
_diffrn_reflns_theta_full 25.00
_diffrn_reflns_theta_max 25.00
_diffrn_reflns_theta_min 2.02
_diffrn_standards_decay_% 1
_exptl_absorpt_coefficient_mu 0.099
_exptl_absorpt_correction_T_max 0.9902
_exptl_absorpt_correction_T_min 0.9747
_exptl_absorpt_correction_type multi-scan
_exptl_absorpt_process_details 'SADABS (Sheldrick, 1999)'
_exptl_crystal_colour Parallelepiped
_exptl_crystal_density_diffrn 1.344
_exptl_crystal_density_meas 'not applicable'
_exptl_crystal_description Colorless
_exptl_crystal_F_000 932
_exptl_crystal_size_max 0.26
_exptl_crystal_size_mid 0.12
_exptl_crystal_size_min 0.10
_refine_diff_density_max 0.288
_refine_diff_density_min -0.203
_refine_diff_density_rms 0.053
_refine_ls_abs_structure_details 'Flack H D (1983), Acta Cryst. A39, 876-881'
_refine_ls_abs_structure_Flack 0(2)
_refine_ls_extinction_method none
_refine_ls_goodness_of_fit_ref 1.155
_refine_ls_hydrogen_treatment constr
_refine_ls_matrix_type full
_refine_ls_number_parameters 294
_refine_ls_number_reflns 3830
_refine_ls_number_restraints 0
_refine_ls_restrained_S_all 1.155
_refine_ls_R_factor_all 0.1061
_refine_ls_R_factor_gt 0.0827
_refine_ls_shift/su_max 0.005
_refine_ls_shift/su_mean 0.001
_refine_ls_structure_factor_coef Fsqd
_refine_ls_weighting_details 'calc w=1/[\s^2^(Fo^2^)+(0.0800P)^2^+0.6000P] where P=(Fo^2^+2Fc^2^)/3'
_refine_ls_weighting_scheme calc
_refine_ls_wR_factor_gt 0.1767
_refine_ls_wR_factor_ref 0.1874
_reflns_number_gt 2943
_reflns_number_total 3830
_reflns_threshold_expression >2sigma(I)
_cod_data_source_file jo102228j_si_006.cif
_cod_data_source_block dlin
_cod_original_cell_volume 2176.9(8)
_cod_database_code 4026057

loop_
_symmetry_equiv_pos_as_xyz
'x, y, z'
'-x+1/2, -y, z+1/2'
'-x, y+1/2, -z+1/2'
'x+1/2, -y+1/2, -z'

loop_
_atom_site_label
_atom_site_type_symbol
_atom_site_fract_x
_atom_site_fract_y
_atom_site_fract_z
_atom_site_U_iso_or_equiv
_atom_site_adp_type
_atom_site_occupancy
_atom_site_symmetry_multiplicity
_atom_site_calc_flag
_atom_site_refinement_flags
O1 O 0.2896(3) 0.0111(3) 0.11127(16) 0.0455(9) Uani 1 1 d .
O2 O 0.0929(3) 0.1497(3) 0.04281(19) 0.0506(10) Uani 1 1 d .
O3 O 0.2463(4) 0.2719(4) 0.0045(2) 0.0646(12) Uani 1 1 d .
O4 O 0.2483(3) 0.2644(3) 0.16167(19) 0.0554(11) Uani 1 1 d .
O5 O 0.4537(5) 0.3147(4) 0.2590(2) 0.0767(13) Uani 1 1 d .
H5 H 0.4778 0.2442 0.2682 0.092 Uiso 1 1 calc R
O6 O 0.5974(3) 0.2940(3) 0.16504(18) 0.0463(9) Uani 1 1 d .
O7 O 0.5616(3) 0.5350(3) 0.21266(17) 0.0397(8) Uani 1 1 d .
N1 N 0.4197(4) 0.1848(4) 0.1035(2) 0.0450(10) Uani 1 1 d .
C1 C 0.1215(6) -0.1231(5) 0.1463(3) 0.0523(14) Uani 1 1 d .
H1 H 0.1866 -0.1701 0.1676 0.063 Uiso 1 1 calc R
C2 C -0.0139(7) -0.1571(6) 0.1496(3) 0.0713(19) Uani 1 1 d .
H2 H -0.0392 -0.2267 0.1737 0.086 Uiso 1 1 calc R
C3 C -0.1085(6) -0.0885(6) 0.1177(4) 0.0707(18) Uani 1 1 d .
H3 H -0.1983 -0.1111 0.1201 0.085 Uiso 1 1 calc R
C4 C -0.0716(5) 0.0126(6) 0.0827(3) 0.0580(15) Uani 1 1 d .
H4 H -0.1357 0.0590 0.0603 0.070 Uiso 1 1 calc R
C5 C 0.0607(5) 0.0465(5) 0.0803(3) 0.0437(12) Uani 1 1 d .
C6 C 0.1556(5) -0.0207(4) 0.1117(2) 0.0393(11) Uani 1 1 d .
C7 C 0.3349(5) 0.1044(5) 0.0669(3) 0.0446(13) Uani 1 1 d .
C8 C 0.2212(5) 0.1831(5) 0.0367(3) 0.0469(13) Uani 1 1 d .
C9 C 0.3679(5) 0.2589(4) 0.1507(3) 0.0396(12) Uani 1 1 d .
C10 C 0.4698(5) 0.3349(4) 0.1901(2) 0.0373(11) Uani 1 1 d .
C11 C 0.4537(4) 0.4746(4) 0.1766(3) 0.0395(12) Uani 1 1 d .
C12 C 0.6878(5) 0.4867(4) 0.2025(2) 0.0374(11) Uani 1 1 d .
C13 C 0.7973(5) 0.5586(5) 0.2166(2) 0.0439(13) Uani 1 1 d .
H13 H 0.7859 0.6391 0.2321 0.053 Uiso 1 1 calc R
C14 C 0.9256(5) 0.5113(6) 0.2077(3) 0.0542(14) Uani 1 1 d .
H14 H 1.0004 0.5588 0.2181 0.065 Uiso 1 1 calc R
C15 C 0.9404(5) 0.3926(6) 0.1831(3) 0.0564(15) Uani 1 1 d .
H15 H 1.0257 0.3610 0.1755 0.068 Uiso 1 1 calc R
C16 C 0.8316(5) 0.3222(5) 0.1701(3) 0.0546(14) Uani 1 1 d .
H16 H 0.8425 0.2419 0.1543 0.066 Uiso 1 1 calc R
C17 C 0.7048(5) 0.3686(4) 0.1801(2) 0.0383(11) Uani 1 1 d .
C18 C 0.4115(5) 0.0438(5) 0.0104(3) 0.0461(13) Uani 1 1 d .
H18 H 0.4423 0.1093 -0.0195 0.055 Uiso 1 1 calc R
C19 C 0.3209(5) -0.0417(6) -0.0285(3) 0.0588(15) Uani 1 1 d .
H19A H 0.2943 -0.1100 -0.0010 0.071 Uiso 1 1 calc R
H19B H 0.3679 -0.0724 -0.0665 0.071 Uiso 1 1 calc R
H19C H 0.2428 0.0029 -0.0426 0.071 Uiso 1 1 calc R
C20 C 0.5358(5) -0.0270(5) 0.0356(3) 0.0545(15) Uani 1 1 d .
H20A H 0.5914 0.0292 0.0610 0.065 Uiso 1 1 calc R
H20B H 0.5068 -0.0928 0.0650 0.065 Uiso 1 1 calc R
C21 C 0.6178(6) -0.0818(7) -0.0188(3) 0.0716(19) Uani 1 1 d .
H21A H 0.5628 -0.1357 -0.0450 0.086 Uiso 1 1 calc R
H21B H 0.6906 -0.1283 -0.0001 0.086 Uiso 1 1 calc R
H21C H 0.6528 -0.0168 -0.0462 0.086 Uiso 1 1 calc R
C22 C 0.3268(5) 0.5286(5) 0.2055(3) 0.0514(14) Uani 1 1 d .
H22A H 0.3301 0.5233 0.2529 0.062 Uiso 1 1 calc R
H22B H 0.2509 0.4831 0.1894 0.062 Uiso 1 1 calc R
H22C H 0.3189 0.6139 0.1925 0.062 Uiso 1 1 calc R
C23 C 0.4664(5) 0.5022(5) 0.1032(3) 0.0491(13) Uani 1 1 d .
H23A H 0.5434 0.4577 0.0860 0.059 Uiso 1 1 calc R
H23B H 0.3876 0.4703 0.0808 0.059 Uiso 1 1 calc R
C24 C 0.4815(7) 0.6371(6) 0.0859(3) 0.0706(18) Uani 1 1 d .
H24A H 0.4034 0.6816 0.1001 0.085 Uiso 1 1 calc R
H24B H 0.4916 0.6457 0.0389 0.085 Uiso 1 1 calc R
H24C H 0.5592 0.6700 0.1077 0.085 Uiso 1 1 calc R

loop_
_atom_site_aniso_label
_atom_site_aniso_U_11
_atom_site_aniso_U_22
_atom_site_aniso_U_33
_atom_site_aniso_U_23
_atom_site_aniso_U_13
_atom_site_aniso_U_12
O1 0.0332(18) 0.042(2) 0.061(2) 0.0102(17) -0.0086(16) -0.0007(16)
O2 0.032(2) 0.041(2) 0.079(3) 0.0087(19) -0.0067(17) -0.0011(17)
O3 0.055(3) 0.042(2) 0.097(3) 0.027(2) 0.003(2) 0.0036(19)
O4 0.0238(19) 0.054(2) 0.088(3) -0.016(2) 0.0038(17) 0.0011(17)
O5 0.069(3) 0.062(3) 0.100(4) 0.018(2) 0.002(3) 0.007(3)
O6 0.0295(19) 0.037(2) 0.072(3) -0.0154(17) -0.0023(16) 0.0031(15)
O7 0.0265(16) 0.0290(17) 0.064(2) -0.0065(16) 0.0039(15) 0.0010(14)
N1 0.032(2) 0.037(2) 0.066(3) -0.011(2) 0.002(2) -0.0034(19)
C1 0.049(3) 0.049(3) 0.059(4) 0.005(3) -0.001(3) -0.005(3)
C2 0.074(5) 0.059(4) 0.081(5) 0.007(4) 0.005(4) -0.034(4)
C3 0.041(3) 0.077(5) 0.094(5) 0.002(4) 0.009(3) -0.018(3)
C4 0.038(3) 0.066(4) 0.070(4) -0.009(3) 0.003(3) -0.006(3)
C5 0.035(3) 0.042(3) 0.054(3) -0.002(2) -0.002(2) -0.006(2)
C6 0.044(3) 0.035(3) 0.038(3) -0.008(2) 0.005(2) -0.005(2)
C7 0.033(3) 0.040(3) 0.061(3) 0.004(3) 0.003(2) -0.002(2)
C8 0.039(3) 0.038(3) 0.064(3) 0.003(3) -0.002(3) 0.001(2)
C9 0.038(3) 0.027(3) 0.054(3) 0.001(2) -0.001(2) 0.002(2)
C10 0.030(3) 0.035(3) 0.047(3) 0.006(2) 0.005(2) 0.005(2)
C11 0.023(2) 0.031(3) 0.064(3) -0.004(2) 0.000(2) -0.001(2)
C12 0.033(3) 0.037(3) 0.043(3) 0.002(2) 0.002(2) 0.005(2)
C13 0.047(3) 0.034(3) 0.051(3) -0.005(2) 0.002(3) -0.007(2)
C14 0.035(3) 0.063(4) 0.064(4) -0.002(3) -0.001(3) -0.001(3)
C15 0.029(3) 0.071(4) 0.070(4) -0.001(3) -0.002(3) 0.009(3)
C16 0.035(3) 0.058(3) 0.071(4) -0.017(3) 0.000(3) 0.007(3)
C17 0.029(3) 0.039(3) 0.046(3) -0.004(2) -0.003(2) 0.004(2)
C18 0.039(3) 0.047(3) 0.052(3) 0.009(2) 0.003(2) -0.009(2)
C19 0.043(3) 0.076(4) 0.058(3) -0.013(3) -0.008(3) -0.002(3)
C20 0.045(3) 0.050(3) 0.068(4) -0.013(3) -0.004(3) 0.007(3)
C21 0.047(3) 0.085(5) 0.083(5) -0.026(4) 0.004(3) 0.009(3)
C22 0.036(3) 0.034(3) 0.084(4) 0.000(3) 0.004(3) 0.009(2)
C23 0.033(3) 0.045(3) 0.070(4) -0.001(3) -0.007(2) -0.001(2)
C24 0.069(4) 0.061(4) 0.081(4) 0.014(3) 0.001(4) 0.002(3)

loop_
_atom_type_symbol
_atom_type_description
_atom_type_scat_dispersion_real
_atom_type_scat_dispersion_imag
_atom_type_scat_source
C C 0.0033 0.0016 'International Tables Vol C Tables 4.2.6.8 and 6.1.1.4'
H H 0.0000 0.0000 'International Tables Vol C Tables 4.2.6.8 and 6.1.1.4'
N N 0.0061 0.0033 'International Tables Vol C Tables 4.2.6.8 and 6.1.1.4'
O O 0.0106 0.0060 'International Tables Vol C Tables 4.2.6.8 and 6.1.1.4'

loop_
_geom_angle_atom_site_label_1
_geom_angle_atom_site_label_2
_geom_angle_atom_site_label_3
_geom_angle
C6 O1 C7 119.2(4)
C8 O2 C5 119.3(4)
C17 O6 C10 115.6(3)
C12 O7 C11 115.6(3)
C9 N1 C7 120.1(4)
C6 C1 C2 118.8(6)
C3 C2 C1 120.2(6)
C4 C3 C2 119.8(6)
C3 C4 C5 119.8(6)
C6 C5 C4 121.0(5)
C6 C5 O2 121.7(4)
C4 C5 O2 117.2(5)
C5 C6 C1 120.3(5)
C5 C6 O1 122.9(4)
C1 C6 O1 116.8(5)
O1 C7 N1 107.2(4)
O1 C7 C18 109.1(4)
N1 C7 C18 110.7(4)
O1 C7 C8 113.9(4)
N1 C7 C8 107.9(4)
C18 C7 C8 108.0(4)
O3 C8 O2 118.2(5)
O3 C8 C7 120.4(5)
O2 C8 C7 121.3(5)
O4 C9 N1 122.4(5)
O4 C9 C10 122.1(5)
N1 C9 C10 115.5(4)
O5 C10 O6 113.5(4)
O5 C10 C9 110.6(4)
O6 C10 C9 103.9(4)
O5 C10 C11 108.2(4)
O6 C10 C11 109.3(4)
C9 C10 C11 111.3(4)
O7 C11 C22 104.7(4)
O7 C11 C23 109.8(4)
C22 C11 C23 111.8(4)
O7 C11 C10 105.8(4)
C22 C11 C10 113.4(4)
C23 C11 C10 110.9(4)
C17 C12 C13 120.0(4)
C17 C12 O7 121.1(4)
C13 C12 O7 118.9(4)
C12 C13 C14 119.9(5)
C15 C14 C13 119.1(5)
C16 C15 C14 120.4(5)
C15 C16 C17 120.4(5)
C12 C17 C16 120.2(5)
C12 C17 O6 121.6(4)
C16 C17 O6 118.1(4)
C19 C18 C7 110.5(4)
C19 C18 C20 110.5(5)
C7 C18 C20 111.7(4)
C21 C20 C18 113.3(5)
C24 C23 C11 115.1(5)

loop_
_geom_bond_atom_site_label_1
_geom_bond_atom_site_label_2
_geom_bond_distance
O1 C6 1.381(6)
O1 C7 1.421(6)
O2 C8 1.336(6)
O2 C5 1.385(6)
O3 C8 1.185(6)
O4 C9 1.216(6)
O5 C10 1.417(6)
O6 C17 1.376(5)
O6 C10 1.440(5)
O7 C12 1.379(5)
O7 C11 1.454(6)
N1 C9 1.348(6)
N1 C7 1.420(6)
C1 C6 1.353(7)
C1 C2 1.402(8)
C2 C3 1.362(9)
C3 C4 1.352(8)
C4 C5 1.372(7)
C5 C6 1.351(7)
C7 C18 1.522(7)
C7 C8 1.544(7)
C9 C10 1.531(7)
C10 C11 1.541(7)
C11 C22 1.512(7)
C11 C23 1.519(7)
C12 C17 1.363(7)
C12 C13 1.371(6)
C13 C14 1.390(7)
C14 C15 1.382(8)
C15 C16 1.351(8)
C16 C17 1.376(7)
C18 C19 1.512(7)
C18 C20 1.544(7)
C20 C21 1.492(8)
C23 C24 1.505(8)

loop_
_geom_torsion_atom_site_label_1
_geom_torsion_atom_site_label_2
_geom_torsion_atom_site_label_3
_geom_torsion_atom_site_label_4
_geom_torsion
C6 C1 C2 C3 0.7(9)
C1 C2 C3 C4 0.1(10)
C2 C3 C4 C5 -1.0(10)
C3 C4 C5 C6 0.9(9)
C3 C4 C5 O2 179.1(5)
C8 O2 C5 C6 0.9(7)
C8 O2 C5 C4 -177.2(5)
C4 C5 C6 C1 -0.1(8)
O2 C5 C6 C1 -178.1(5)
C4 C5 C6 O1 -179.1(5)
O2 C5 C6 O1 2.9(8)
C2 C1 C6 C5 -0.7(8)
C2 C1 C6 O1 178.3(5)
C7 O1 C6 C5 -11.7(7)
C7 O1 C6 C1 169.3(4)
C6 O1 C7 N1 134.3(4)
C6 O1 C7 C18 -105.8(5)
C6 O1 C7 C8 15.0(6)
C9 N1 C7 O1 -69.0(5)
C9 N1 C7 C18 172.1(4)
C9 N1 C7 C8 54.0(6)
C5 O2 C8 O3 -179.9(5)
C5 O2 C8 C7 3.8(7)
O1 C7 C8 O3 172.1(5)
N1 C7 C8 O3 53.2(7)
C18 C7 C8 O3 -66.5(6)
O1 C7 C8 O2 -11.7(7)
N1 C7 C8 O2 -130.6(5)
C18 C7 C8 O2 109.7(5)
C7 N1 C9 O4 -3.6(7)
C7 N1 C9 C10 175.9(4)
C17 O6 C10 O5 -75.3(5)
C17 O6 C10 C9 164.5(4)
C17 O6 C10 C11 45.6(5)
O4 C9 C10 O5 53.6(6)
N1 C9 C10 O5 -125.9(5)
O4 C9 C10 O6 175.8(5)
N1 C9 C10 O6 -3.7(5)
O4 C9 C10 C11 -66.8(6)
N1 C9 C10 C11 113.8(5)
C12 O7 C11 C22 170.1(4)
C12 O7 C11 C23 -69.7(5)
C12 O7 C11 C10 50.1(5)
O5 C10 C11 O7 62.4(5)
O6 C10 C11 O7 -61.7(5)
C9 C10 C11 O7 -175.8(4)
O5 C10 C11 C22 -51.8(6)
O6 C10 C11 C22 -175.9(4)
C9 C10 C11 C22 70.0(6)
O5 C10 C11 C23 -178.5(4)
O6 C10 C11 C23 57.4(5)
C9 C10 C11 C23 -56.8(5)
C11 O7 C12 C17 -21.8(6)
C11 O7 C12 C13 159.5(4)
C17 C12 C13 C14 0.3(7)
O7 C12 C13 C14 179.0(5)
C12 C13 C14 C15 1.5(8)
C13 C14 C15 C16 -2.3(9)
C14 C15 C16 C17 1.1(9)
C13 C12 C17 C16 -1.5(8)
O7 C12 C17 C16 179.8(5)
C13 C12 C17 O6 -179.6(4)
O7 C12 C17 O6 1.8(7)
C15 C16 C17 C12 0.8(8)
C15 C16 C17 O6 178.9(5)
C10 O6 C17 C12 -15.5(6)
C10 O6 C17 C16 166.4(5)
O1 C7 C18 C19 62.4(5)
N1 C7 C18 C19 -180.0(4)
C8 C7 C18 C19 -62.0(5)
O1 C7 C18 C20 -61.1(5)
N1 C7 C18 C20 56.6(6)
C8 C7 C18 C20 174.5(4)
C19 C18 C20 C21 59.7(6)
C7 C18 C20 C21 -176.8(5)
O7 C11 C23 C24 -51.0(6)
C22 C11 C23 C24 64.8(6)
C10 C11 C23 C24 -167.6(4)

loop_
_cod_related_entry_id
_cod_related_entry_database
_cod_related_entry_code
1 ChemSpider 30659343
